data_4313051
loop_
_publ_author_name
'Gang Li'
'Yinglin Song'
'Hongwei Hou'
'Linke Li'
'Yaoting Fan'
'Yu Zhu'
'Xiangru Meng'
'Liwei Mi'

_publ_section_title
;
 Synthesis, Crystal Structures, and Third-Order Nonlinear Optical
 Properties of a Series of Ferrocenyl Organometallics
;
_journal_name_full 'Inorganic Chemistry'
_journal_page_first 913
_journal_page_last 920
_journal_paper_doi 10.1021/ic0258633
_journal_volume 42
_journal_year 2003
_chemical_formula_sum 'C32 H30 Fe2 N6 O9 Zn'
_chemical_formula_weight 819.69
_space_group_IT_number 14
_symmetry_cell_setting monoclinic
_symmetry_space_group_name_Hall '-P 2ybc'
_symmetry_space_group_name_H-M 'P 1 21/c 1'
_atom_sites_solution_hydrogens geom
_atom_sites_solution_primary direct
_atom_sites_solution_secondary difmap
_audit_creation_method SHELXL-97
_cell_angle_alpha 90.00
_cell_angle_beta 90.14(3)
_cell_angle_gamma 90.00
_cell_formula_units_Z 4
_cell_length_a 19.280(4)
_cell_length_b 10.691(2)
_cell_length_c 17.277(4)
_cell_measurement_reflns_used 150
_cell_measurement_temperature 291(2)
_cell_measurement_theta_max 25.2
_cell_measurement_theta_min 2
_cell_volume 3561.2(13)
_computing_cell_refinement raxis
_computing_data_collection raxis
_computing_data_reduction raxis
_computing_molecular_graphics texsan
_computing_publication_material texsan
_computing_structure_refinement 'SHELXL-97 (Sheldrick, 1997)'
_computing_structure_solution 'SHELXS-97 (Sheldrick, 1990)'
_diffrn_ambient_temperature 291(2)
_diffrn_measured_fraction_theta_full 0.8743
_diffrn_measured_fraction_theta_max 0.8743
_diffrn_measurement_device_type R-axis-IV
_diffrn_measurement_method 'Osillation  frmes'
_diffrn_radiation_monochromator graphite
_diffrn_radiation_source 'fine-focus sealed tube'
_diffrn_radiation_type MoK\a
_diffrn_radiation_wavelength 0.71073
_diffrn_reflns_av_R_equivalents 0.0620
_diffrn_reflns_av_sigmaI/netI 0.0821
_diffrn_reflns_limit_h_max 24
_diffrn_reflns_limit_h_min -24
_diffrn_reflns_limit_k_max 13
_diffrn_reflns_limit_k_min -13
_diffrn_reflns_limit_l_max 22
_diffrn_reflns_limit_l_min 0
_diffrn_reflns_number 9881
_diffrn_reflns_theta_full 27.50
_diffrn_reflns_theta_max 27.50
_diffrn_reflns_theta_min 1.06
_exptl_absorpt_coefficient_mu 1.532
_exptl_crystal_colour red
_exptl_crystal_density_diffrn 1.529
_exptl_crystal_density_method 'not measured'
_exptl_crystal_description prismatic
_exptl_crystal_F_000 1672
_exptl_crystal_size_max 0.30
_exptl_crystal_size_mid 0.20
_exptl_crystal_size_min 0.20
_refine_diff_density_max 0.468
_refine_diff_density_min -0.553
_refine_diff_density_rms 0.081
_refine_ls_extinction_coef 0.0006(2)
_refine_ls_extinction_expression Fc^*^=kFc[1+0.001xFc^2^\l^3^/sin(2\q)]^-1/4^
_refine_ls_extinction_method SHELXL
_refine_ls_goodness_of_fit_ref 1.096
_refine_ls_hydrogen_treatment mixed
_refine_ls_matrix_type full
_refine_ls_number_parameters 468
_refine_ls_number_reflns 6086
_refine_ls_number_restraints 0
_refine_ls_restrained_S_all 1.096
_refine_ls_R_factor_all 0.0944
_refine_ls_R_factor_gt 0.0615
_refine_ls_shift/su_max 0.390
_refine_ls_shift/su_mean 0.014
_refine_ls_structure_factor_coef Fsqd
_refine_ls_weighting_details 'calc w=1/[\s^2^(Fo^2^)+(0.0606P)^2^+0.0000P] where P=(Fo^2^+2Fc^2^)/3'
_refine_ls_weighting_scheme calc
_refine_ls_wR_factor_gt 0.1195
_refine_ls_wR_factor_ref 0.1301
_reflns_number_gt 4865
_reflns_number_total 6086
_reflns_threshold_expression >2sigma(I)
_cod_data_source_file ic0258633_s2_1.cif
_cod_data_source_block p21c
_cod_depositor_comments
;
The following automatic conversions were performed:

data name '_atom_site_symetry_multiplicity' was replaced with
'_atom_site_symmetry_multiplicity' as specified in the replacement
file 'data/replacement-values/replacement_tags.lst'.

Automatic conversion script
Id: cif_correct_tags 9268 2022-04-12 08:56:07Z antanas 
;
_cod_original_cell_volume 3561.3(12)
_cod_database_code 4313051

loop_
_symmetry_equiv_pos_as_xyz
'x, y, z'
'-x, y+1/2, -z+1/2'
'-x, -y, -z'
'x, -y-1/2, z-1/2'

loop_
_atom_site_label
_atom_site_type_symbol
_atom_site_fract_x
_atom_site_fract_y
_atom_site_fract_z
_atom_site_U_iso_or_equiv
_atom_site_adp_type
_atom_site_occupancy
_atom_site_symmetry_multiplicity
_atom_site_calc_flag
_atom_site_refinement_flags
_atom_site_disorder_assembly
_atom_site_disorder_group
Zn1 Zn 0.25804(3) 0.71029(5) 0.48071(3) 0.03666(17) Uani 1 1 d . . .
Fe1 Fe 0.42471(4) 1.36349(7) 0.12447(4) 0.0466(2) Uani 1 1 d . . .
Fe2 Fe -0.09257(3) 0.77027(6) 0.89398(4) 0.03532(19) Uani 1 1 d . . .
N1 N 0.3149(2) 1.1004(4) 0.2189(2) 0.0401(10) Uani 1 1 d . . .
N2 N 0.2687(2) 0.8438(4) 0.39614(19) 0.0362(9) Uani 1 1 d . . .
N3 N 0.3731(3) 0.6317(5) 0.5597(3) 0.0654(14) Uani 1 1 d . . .
N4 N 0.1815(3) 0.5437(6) 0.3945(3) 0.0666(15) Uani 1 1 d . . .
N5 N 0.1897(2) 0.7559(4) 0.56500(19) 0.0358(9) Uani 1 1 d . . .
N6 N 0.0491(2) 0.8244(4) 0.7455(2) 0.0373(10) Uani 1 1 d . . .
O1 O 0.3335(2) 0.5572(4) 0.5907(2) 0.0644(12) Uani 1 1 d . . .
O2 O 0.4539(4) 0.6224(9) 0.5768(5) 0.183(3) Uani 1 1 d . . .
O3 O 0.35524(19) 0.7181(4) 0.5149(2) 0.0554(10) Uani 1 1 d . . .
O4 O 0.23905(19) 0.5480(3) 0.43482(18) 0.0469(9) Uani 1 1 d . . .
O5 O 0.1625(4) 0.4123(6) 0.3632(4) 0.147(3) Uani 1 1 d . . .
O6 O 0.14436(19) 0.6352(4) 0.38233(19) 0.0500(9) Uani 1 1 d . . .
O7 O 0.2981(3) 1.2841(4) 0.2800(3) 0.0828(15) Uani 1 1 d . . .
O8 O -0.05512(19) 0.8363(4) 0.68241(18) 0.0600(11) Uani 1 1 d . . .
C1 C 0.5083(3) 1.4802(7) 0.1372(4) 0.0734(19) Uani 1 1 d . . .
H1A H 0.5108 1.5675 0.1203 0.088 Uiso 1 1 calc R . .
C2 C 0.4846(3) 1.4370(7) 0.2112(4) 0.0719(19) Uani 1 1 d . . .
H2B H 0.4686 1.4891 0.2543 0.086 Uiso 1 1 calc R . .
C3 C 0.4900(4) 1.3056(7) 0.2105(4) 0.075(2) Uani 1 1 d . . .
H3A H 0.4775 1.2498 0.2533 0.090 Uiso 1 1 calc R . .
C4 C 0.5159(3) 1.2675(7) 0.1382(4) 0.0754(19) Uani 1 1 d . . .
H4A H 0.5248 1.1812 0.1219 0.090 Uiso 1 1 calc R . .
C5 C 0.5275(3) 1.3760(8) 0.0937(4) 0.072(2) Uani 1 1 d . . .
H5B H 0.5453 1.3778 0.0407 0.087 Uiso 1 1 calc R . .
C6 C 0.3517(3) 1.2480(6) 0.0755(3) 0.0527(14) Uani 1 1 d . . .
H6A H 0.3581 1.1597 0.0620 0.063 Uiso 1 1 calc R . .
C7 C 0.3637(3) 1.3515(6) 0.0262(3) 0.0631(17) Uani 1 1 d . . .
H7A H 0.3808 1.3469 -0.0271 0.076 Uiso 1 1 calc R . .
C8 C 0.3488(3) 1.4620(6) 0.0668(4) 0.0653(18) Uani 1 1 d . . .
H8A H 0.3531 1.5473 0.0466 0.078 Uiso 1 1 calc R . .
C9 C 0.3268(3) 1.4283(6) 0.1425(4) 0.0605(16) Uani 1 1 d . . .
H9A H 0.3125 1.4863 0.1834 0.073 Uiso 1 1 calc R . .
C10 C 0.3284(3) 1.2952(5) 0.1481(3) 0.0459(12) Uani 1 1 d . . .
C11 C 0.3124(3) 1.2281(5) 0.2208(3) 0.0482(13) Uani 1 1 d . . .
C12 C 0.2445(3) 0.9602(5) 0.3983(3) 0.0479(13) Uani 1 1 d . . .
H12A H 0.2165 0.9827 0.4398 0.057 Uiso 1 1 calc R . .
C13 C 0.2580(3) 1.0487(5) 0.3434(3) 0.0510(14) Uani 1 1 d . . .
H13A H 0.2396 1.1287 0.3482 0.061 Uiso 1 1 calc R . .
C14 C 0.2994(2) 1.0186(4) 0.2800(2) 0.0335(10) Uani 1 1 d . . .
C15 C 0.3244(3) 0.8975(5) 0.2767(2) 0.0395(12) Uani 1 1 d . . .
H15A H 0.3516 0.8725 0.2350 0.047 Uiso 1 1 calc R . .
C16 C 0.3092(3) 0.8139(5) 0.3347(3) 0.0415(12) Uani 1 1 d . . .
H16A H 0.3275 0.7335 0.3317 0.050 Uiso 1 1 calc R . .
C17 C 0.1213(3) 0.7641(5) 0.5508(2) 0.0419(12) Uani 1 1 d . . .
H17A H 0.1063 0.7567 0.4998 0.050 Uiso 1 1 calc R . .
C18 C 0.0717(3) 0.7828(5) 0.6072(2) 0.0423(12) Uani 1 1 d . . .
H18A H 0.0249 0.7861 0.5944 0.051 Uiso 1 1 calc R . .
C19 C 0.0934(2) 0.7965(4) 0.6837(2) 0.0356(11) Uani 1 1 d . . .
C20 C 0.1643(3) 0.7836(5) 0.6987(2) 0.0454(13) Uani 1 1 d . . .
H20A H 0.1806 0.7877 0.7494 0.054 Uiso 1 1 calc R . .
C21 C 0.2099(3) 0.7651(5) 0.6390(3) 0.0467(13) Uani 1 1 d . . .
H21A H 0.2570 0.7586 0.6504 0.056 Uiso 1 1 calc R . .
C22 C -0.0214(3) 0.8486(5) 0.7417(3) 0.0390(11) Uani 1 1 d . . .
C23 C -0.0540(2) 0.8914(4) 0.8146(2) 0.0365(11) Uani 1 1 d . . .
C24 C -0.1278(3) 0.9095(5) 0.8226(3) 0.0451(13) Uani 1 1 d . . .
H24A H -0.1625 0.9000 0.7814 0.054 Uiso 1 1 calc R . .
C25 C -0.1416(3) 0.9407(5) 0.9000(3) 0.0510(14) Uani 1 1 d . . .
H25A H -0.1876 0.9560 0.9221 0.061 Uiso 1 1 calc R . .
C26 C -0.0778(3) 0.9446(5) 0.9410(3) 0.0544(15) Uani 1 1 d . . .
H26A H -0.0724 0.9631 0.9962 0.065 Uiso 1 1 calc R . .
C27 C -0.0228(3) 0.9140(5) 0.8885(3) 0.0426(12) Uani 1 1 d . . .
H27A H 0.0268 0.9096 0.9009 0.051 Uiso 1 1 calc R . .
C28 C -0.1580(3) 0.6388(6) 0.9398(3) 0.0586(16) Uani 1 1 d . . .
H28A H -0.2038 0.6550 0.9621 0.070 Uiso 1 1 calc R . .
C29 C -0.0943(3) 0.6378(6) 0.9806(3) 0.0647(17) Uani 1 1 d . . .
H29A H -0.0887 0.6549 1.0360 0.078 Uiso 1 1 calc R . .
C30 C -0.0404(3) 0.6126(6) 0.9289(4) 0.0638(17) Uani 1 1 d . . .
H30A H 0.0091 0.6070 0.9417 0.077 Uiso 1 1 calc R . .
C31 C -0.0709(4) 0.5961(5) 0.8540(4) 0.0628(17) Uani 1 1 d . . .
H31A H -0.0459 0.5763 0.8062 0.075 Uiso 1 1 calc R . .
C32 C -0.1440(3) 0.6119(5) 0.8611(3) 0.0608(16) Uani 1 1 d . . .
H32A H -0.1783 0.6051 0.8193 0.073 Uiso 1 1 calc R . .
O9 O 0.3737(4) 0.4744(10) 0.3707(7) 0.164(4) Uani 1 1 d . . .
H1B H 0.326(2) 1.070(4) 0.181(2) 0.018(12) Uiso 1 1 d . . .
H6B H 0.070(2) 0.833(4) 0.783(3) 0.030(14) Uiso 1 1 d . . .
H9E H 0.360(4) 0.399(6) 0.407(3) 0.07(2) Uiso 1 1 d . . .
H9F H 0.359(9) 0.435(17) 0.323(9) 0.34(10) Uiso 1 1 d . . .

loop_
_atom_site_aniso_label
_atom_site_aniso_U_11
_atom_site_aniso_U_22
_atom_site_aniso_U_33
_atom_site_aniso_U_23
_atom_site_aniso_U_13
_atom_site_aniso_U_12
Zn1 0.0360(3) 0.0435(3) 0.0305(3) 0.0027(2) 0.0064(2) -0.0010(3)
Fe1 0.0361(4) 0.0500(5) 0.0539(4) 0.0123(4) 0.0040(3) -0.0005(4)
Fe2 0.0317(4) 0.0382(4) 0.0361(3) -0.0023(3) 0.0015(3) -0.0042(3)
N1 0.049(3) 0.038(2) 0.033(2) 0.000(2) 0.0079(19) -0.0019(19)
N2 0.037(2) 0.042(2) 0.0297(18) 0.0055(17) 0.0017(16) -0.0001(19)
N3 0.071(4) 0.074(4) 0.051(3) -0.006(3) 0.002(3) 0.005(3)
N4 0.070(4) 0.078(4) 0.052(3) -0.012(3) 0.021(3) -0.017(3)
N5 0.037(2) 0.041(2) 0.0301(18) 0.0009(16) 0.0045(16) 0.0018(18)
N6 0.032(2) 0.053(3) 0.027(2) 0.0004(19) 0.0051(17) 0.0017(19)
O1 0.081(3) 0.057(3) 0.054(2) 0.021(2) 0.017(2) 0.004(2)
O2 0.097(6) 0.249(10) 0.201(7) 0.025(7) -0.035(5) 0.034(6)
O3 0.048(2) 0.056(2) 0.062(2) 0.023(2) -0.0100(18) -0.005(2)
O4 0.038(2) 0.054(2) 0.0486(19) -0.0107(17) -0.0102(16) -0.0006(18)
O5 0.152(6) 0.126(6) 0.162(6) -0.076(5) 0.018(5) -0.028(5)
O6 0.041(2) 0.063(3) 0.0461(19) 0.0013(18) -0.0020(16) 0.002(2)
O7 0.126(4) 0.042(2) 0.081(3) -0.010(2) 0.055(3) -0.013(3)
O8 0.036(2) 0.103(3) 0.0402(18) -0.011(2) 0.0007(16) 0.002(2)
C1 0.045(4) 0.072(5) 0.103(5) 0.003(4) -0.002(3) -0.015(3)
C2 0.058(4) 0.094(6) 0.064(4) -0.018(4) -0.005(3) -0.007(4)
C3 0.067(5) 0.089(6) 0.070(4) 0.026(4) -0.016(3) -0.005(4)
C4 0.051(4) 0.072(5) 0.103(5) -0.007(4) -0.009(4) 0.015(4)
C5 0.041(4) 0.109(6) 0.067(4) -0.006(4) 0.009(3) -0.009(4)
C6 0.053(4) 0.053(3) 0.052(3) 0.011(3) -0.002(3) -0.008(3)
C7 0.053(4) 0.076(5) 0.061(3) 0.028(3) -0.003(3) -0.005(3)
C8 0.041(4) 0.066(4) 0.090(4) 0.044(4) -0.001(3) 0.000(3)
C9 0.040(3) 0.047(3) 0.095(4) 0.012(3) 0.006(3) 0.007(3)
C10 0.040(3) 0.038(3) 0.060(3) 0.014(3) 0.003(2) -0.002(2)
C11 0.048(3) 0.041(3) 0.055(3) 0.001(3) 0.017(2) -0.004(3)
C12 0.063(4) 0.045(3) 0.036(2) -0.004(2) 0.014(2) 0.007(3)
C13 0.070(4) 0.040(3) 0.043(3) -0.001(2) 0.014(3) 0.007(3)
C14 0.032(3) 0.037(3) 0.032(2) -0.001(2) -0.0007(19) -0.004(2)
C15 0.044(3) 0.045(3) 0.029(2) 0.002(2) 0.007(2) 0.002(2)
C16 0.040(3) 0.041(3) 0.043(3) 0.006(2) 0.005(2) 0.004(2)
C17 0.040(3) 0.057(3) 0.028(2) -0.007(2) -0.0028(19) 0.004(2)
C18 0.033(3) 0.059(3) 0.035(2) -0.009(2) 0.0005(19) 0.007(2)
C19 0.040(3) 0.035(3) 0.032(2) 0.000(2) 0.0065(19) 0.000(2)
C20 0.036(3) 0.070(4) 0.029(2) -0.007(2) 0.0008(19) 0.006(3)
C21 0.035(3) 0.070(4) 0.034(2) -0.004(2) -0.001(2) 0.006(3)
C22 0.035(3) 0.044(3) 0.038(2) 0.005(2) 0.004(2) -0.001(2)
C23 0.031(3) 0.040(3) 0.039(2) -0.001(2) 0.006(2) -0.002(2)
C24 0.034(3) 0.049(3) 0.053(3) 0.009(2) 0.005(2) 0.011(2)
C25 0.045(4) 0.047(3) 0.061(3) -0.009(3) 0.021(3) 0.005(3)
C26 0.059(4) 0.052(4) 0.052(3) -0.021(3) 0.017(3) -0.010(3)
C27 0.035(3) 0.043(3) 0.050(3) -0.014(2) 0.005(2) -0.009(2)
C28 0.046(4) 0.061(4) 0.069(4) 0.020(3) -0.003(3) -0.021(3)
C29 0.069(5) 0.066(4) 0.059(3) 0.022(3) -0.013(3) -0.017(3)
C30 0.043(4) 0.051(4) 0.097(4) 0.012(3) -0.019(3) 0.003(3)
C31 0.075(5) 0.033(3) 0.080(4) -0.009(3) 0.008(3) -0.005(3)
C32 0.067(5) 0.047(4) 0.068(4) 0.003(3) -0.015(3) -0.023(3)
O9 0.090(5) 0.172(9) 0.230(9) -0.098(8) 0.055(6) -0.021(5)

loop_
_atom_type_symbol
_atom_type_description
_atom_type_scat_dispersion_real
_atom_type_scat_dispersion_imag
_atom_type_scat_source
C C 0.0033 0.0016 'International Tables Vol C Tables 4.2.6.8 and 6.1.1.4'
H H 0.0000 0.0000 'International Tables Vol C Tables 4.2.6.8 and 6.1.1.4'
N N 0.0061 0.0033 'International Tables Vol C Tables 4.2.6.8 and 6.1.1.4'
O O 0.0106 0.0060 'International Tables Vol C Tables 4.2.6.8 and 6.1.1.4'
Fe Fe 0.3463 0.8444 'International Tables Vol C Tables 4.2.6.8 and 6.1.1.4'
Zn Zn 0.2839 1.4301 'International Tables Vol C Tables 4.2.6.8 and 6.1.1.4'

loop_
_geom_angle_atom_site_label_1
_geom_angle_atom_site_label_2
_geom_angle_atom_site_label_3
_geom_angle
_geom_angle_site_symmetry_1
_geom_angle_site_symmetry_3
_geom_angle_publ_flag
O4 Zn1 O3 109.84(16) . . ?
O4 Zn1 N5 112.74(16) . . ?
O3 Zn1 N5 113.24(16) . . ?
O4 Zn1 N2 110.46(15) . . ?
O3 Zn1 N2 95.00(15) . . ?
N5 Zn1 N2 114.26(15) . . ?
C9 Fe1 C10 41.0(2) . . ?
C9 Fe1 C3 124.2(3) . . ?
C10 Fe1 C3 107.8(2) . . ?
C9 Fe1 C2 106.2(3) . . ?
C10 Fe1 C2 120.2(2) . . ?
C3 Fe1 C2 40.3(3) . . ?
C9 Fe1 C4 161.6(3) . . ?
C10 Fe1 C4 125.4(3) . . ?
C3 Fe1 C4 40.2(3) . . ?
C2 Fe1 C4 68.0(3) . . ?
C9 Fe1 C1 120.4(3) . . ?
C10 Fe1 C1 156.0(3) . . ?
C3 Fe1 C1 67.9(3) . . ?
C2 Fe1 C1 41.0(3) . . ?
C4 Fe1 C1 67.6(3) . . ?
C9 Fe1 C6 68.5(3) . . ?
C10 Fe1 C6 40.8(2) . . ?
C3 Fe1 C6 122.6(3) . . ?
C2 Fe1 C6 156.6(3) . . ?
C4 Fe1 C6 109.5(3) . . ?
C1 Fe1 C6 161.5(3) . . ?
C9 Fe1 C5 155.7(3) . . ?
C10 Fe1 C5 162.5(3) . . ?
C3 Fe1 C5 67.4(3) . . ?
C2 Fe1 C5 67.8(3) . . ?
C4 Fe1 C5 40.1(3) . . ?
C1 Fe1 C5 39.7(3) . . ?
C6 Fe1 C5 126.3(3) . . ?
C9 Fe1 C8 40.7(2) . . ?
C10 Fe1 C8 68.5(2) . . ?
C3 Fe1 C8 160.7(3) . . ?
C2 Fe1 C8 123.8(3) . . ?
C4 Fe1 C8 157.1(3) . . ?
C1 Fe1 C8 107.4(3) . . ?
C6 Fe1 C8 67.8(3) . . ?
C5 Fe1 C8 121.7(3) . . ?
C9 Fe1 C7 67.7(3) . . ?
C10 Fe1 C7 68.0(2) . . ?
C3 Fe1 C7 158.1(3) . . ?
C2 Fe1 C7 160.7(3) . . ?
C4 Fe1 C7 123.4(3) . . ?
C1 Fe1 C7 124.9(3) . . ?
C6 Fe1 C7 40.2(2) . . ?
C5 Fe1 C7 109.8(2) . . ?
C8 Fe1 C7 39.8(3) . . ?
C23 Fe2 C31 106.2(2) . . ?
C23 Fe2 C32 121.3(2) . . ?
C31 Fe2 C32 41.0(2) . . ?
C23 Fe2 C27 41.12(19) . . ?
C31 Fe2 C27 122.5(2) . . ?
C32 Fe2 C27 158.3(2) . . ?
C23 Fe2 C28 157.8(2) . . ?
C31 Fe2 C28 68.3(3) . . ?
C32 Fe2 C28 40.5(2) . . ?
C27 Fe2 C28 159.9(2) . . ?
C23 Fe2 C24 41.48(19) . . ?
C31 Fe2 C24 122.0(2) . . ?
C32 Fe2 C24 105.9(2) . . ?
C27 Fe2 C24 69.1(2) . . ?
C28 Fe2 C24 121.8(2) . . ?
C23 Fe2 C26 68.7(2) . . ?
C31 Fe2 C26 159.9(3) . . ?
C32 Fe2 C26 158.4(3) . . ?
C27 Fe2 C26 41.01(19) . . ?
C28 Fe2 C26 123.7(2) . . ?
C24 Fe2 C26 67.9(2) . . ?
C23 Fe2 C30 122.9(2) . . ?
C31 Fe2 C30 41.1(2) . . ?
C32 Fe2 C30 68.8(3) . . ?
C27 Fe2 C30 108.0(2) . . ?
C28 Fe2 C30 67.9(3) . . ?
C24 Fe2 C30 159.3(2) . . ?
C26 Fe2 C30 124.2(3) . . ?
C23 Fe2 C25 68.77(19) . . ?
C31 Fe2 C25 157.7(3) . . ?
C32 Fe2 C25 121.7(3) . . ?
C27 Fe2 C25 68.8(2) . . ?
C28 Fe2 C25 107.8(2) . . ?
C24 Fe2 C25 40.0(2) . . ?
C26 Fe2 C25 40.4(2) . . ?
C30 Fe2 C25 159.7(2) . . ?
C23 Fe2 C29 159.4(2) . . ?
C31 Fe2 C29 67.7(3) . . ?
C32 Fe2 C29 67.9(2) . . ?
C27 Fe2 C29 124.2(2) . . ?
C28 Fe2 C29 40.3(2) . . ?
C24 Fe2 C29 158.6(2) . . ?
C26 Fe2 C29 109.8(3) . . ?
C30 Fe2 C29 39.7(2) . . ?
C25 Fe2 C29 124.3(2) . . ?
C11 N1 C14 126.6(4) . . ?
C12 N2 C16 116.4(4) . . ?
C12 N2 Zn1 126.5(3) . . ?
C16 N2 Zn1 116.9(3) . . ?
O1 N3 O3 125.3(5) . . ?
O1 N3 O2 119.3(6) . . ?
O3 N3 O2 115.4(6) . . ?
O6 N4 O4 123.6(5) . . ?
O6 N4 O5 121.7(6) . . ?
O4 N4 O5 114.7(6) . . ?
C21 N5 C17 116.8(4) . . ?
C21 N5 Zn1 121.1(3) . . ?
C17 N5 Zn1 121.6(3) . . ?
C22 N6 C19 127.0(4) . . ?
N3 O3 Zn1 114.5(4) . . ?
N4 O4 Zn1 114.1(4) . . ?
C5 C1 C2 108.0(6) . . ?
C5 C1 Fe1 70.5(4) . . ?
C2 C1 Fe1 69.4(4) . . ?
C3 C2 C1 106.8(6) . . ?
C3 C2 Fe1 69.6(4) . . ?
C1 C2 Fe1 69.6(4) . . ?
C4 C3 C2 108.8(6) . . ?
C4 C3 Fe1 70.2(4) . . ?
C2 C3 Fe1 70.0(4) . . ?
C3 C4 C5 107.7(6) . . ?
C3 C4 Fe1 69.6(4) . . ?
C5 C4 Fe1 70.3(4) . . ?
C1 C5 C4 108.7(6) . . ?
C1 C5 Fe1 69.8(4) . . ?
C4 C5 Fe1 69.6(4) . . ?
C7 C6 C10 107.7(5) . . ?
C7 C6 Fe1 70.4(3) . . ?
C10 C6 Fe1 69.0(3) . . ?
C8 C7 C6 108.9(5) . . ?
C8 C7 Fe1 69.8(4) . . ?
C6 C7 Fe1 69.4(3) . . ?
C7 C8 C9 107.9(5) . . ?
C7 C8 Fe1 70.4(3) . . ?
C9 C8 Fe1 68.8(3) . . ?
C8 C9 C10 108.0(6) . . ?
C8 C9 Fe1 70.6(3) . . ?
C10 C9 Fe1 69.6(3) . . ?
C6 C10 C9 107.5(5) . . ?
C6 C10 C11 129.9(5) . . ?
C9 C10 C11 122.5(5) . . ?
C6 C10 Fe1 70.2(3) . . ?
C9 C10 Fe1 69.4(3) . . ?
C11 C10 Fe1 122.4(4) . . ?
O7 C11 N1 121.3(5) . . ?
O7 C11 C10 121.5(5) . . ?
N1 C11 C10 117.2(5) . . ?
N2 C12 C13 124.1(4) . . ?
C12 C13 C14 119.8(5) . . ?
C15 C14 C13 116.7(4) . . ?
C15 C14 N1 118.5(4) . . ?
C13 C14 N1 124.8(4) . . ?
C16 C15 C14 120.2(4) . . ?
N2 C16 C15 122.7(5) . . ?
N5 C17 C18 124.2(4) . . ?
C17 C18 C19 118.6(4) . . ?
C18 C19 C20 117.2(4) . . ?
C18 C19 N6 124.4(4) . . ?
C20 C19 N6 118.4(4) . . ?
C21 C20 C19 120.2(4) . . ?
N5 C21 C20 122.9(5) . . ?
O8 C22 N6 122.8(4) . . ?
O8 C22 C23 121.5(4) . . ?
N6 C22 C23 115.7(4) . . ?
C27 C23 C24 107.7(4) . . ?
C27 C23 C22 129.3(4) . . ?
C24 C23 C22 122.8(4) . . ?
C27 C23 Fe2 70.0(3) . . ?
C24 C23 Fe2 70.0(3) . . ?
C22 C23 Fe2 122.3(3) . . ?
C25 C24 C23 108.1(5) . . ?
C25 C24 Fe2 70.3(3) . . ?
C23 C24 Fe2 68.5(3) . . ?
C24 C25 C26 108.5(5) . . ?
C24 C25 Fe2 69.7(3) . . ?
C26 C25 Fe2 69.7(3) . . ?
C25 C26 C27 108.6(4) . . ?
C25 C26 Fe2 69.9(3) . . ?
C27 C26 Fe2 69.2(3) . . ?
C23 C27 C26 107.0(5) . . ?
C23 C27 Fe2 68.8(3) . . ?
C26 C27 Fe2 69.8(3) . . ?
C29 C28 C32 108.1(6) . . ?
C29 C28 Fe2 70.3(3) . . ?
C32 C28 Fe2 69.5(3) . . ?
C30 C29 C28 109.2(5) . . ?
C30 C29 Fe2 69.8(3) . . ?
C28 C29 Fe2 69.4(3) . . ?
C29 C30 C31 107.3(5) . . ?
C29 C30 Fe2 70.4(3) . . ?
C31 C30 Fe2 68.6(3) . . ?
C32 C31 C30 108.1(6) . . ?
C32 C31 Fe2 70.0(3) . . ?
C30 C31 Fe2 70.3(3) . . ?
C28 C32 C31 107.3(5) . . ?
C28 C32 Fe2 70.0(3) . . ?
C31 C32 Fe2 69.0(3) . . ?

loop_
_geom_bond_atom_site_label_1
_geom_bond_atom_site_label_2
_geom_bond_distance
_geom_bond_site_symmetry_2
_geom_bond_publ_flag
Zn1 O4 1.942(4) . ?
Zn1 O3 1.966(4) . ?
Zn1 N5 2.025(4) . ?
Zn1 N2 2.053(4) . ?
Fe1 C9 2.036(6) . ?
Fe1 C10 2.037(5) . ?
Fe1 C3 2.041(6) . ?
Fe1 C2 2.047(6) . ?
Fe1 C4 2.048(6) . ?
Fe1 C1 2.049(7) . ?
Fe1 C6 2.054(6) . ?
Fe1 C5 2.058(6) . ?
Fe1 C8 2.059(6) . ?
Fe1 C7 2.068(6) . ?
Fe2 C23 2.029(4) . ?
Fe2 C31 2.030(6) . ?
Fe2 C32 2.042(5) . ?
Fe2 C27 2.045(5) . ?
Fe2 C28 2.049(5) . ?
Fe2 C24 2.048(5) . ?
Fe2 C26 2.052(5) . ?
Fe2 C30 2.053(6) . ?
Fe2 C25 2.055(5) . ?
Fe2 C29 2.061(6) . ?
N1 C11 1.367(7) . ?
N1 C14 1.404(6) . ?
N2 C12 1.330(6) . ?
N2 C16 1.358(6) . ?
N3 O1 1.227(6) . ?
N3 O3 1.253(6) . ?
N3 O2 1.587(9) . ?
N4 O6 1.230(6) . ?
N4 O4 1.310(6) . ?
N4 O5 1.549(8) . ?
N5 C21 1.340(6) . ?
N5 C17 1.345(6) . ?
N6 C22 1.387(6) . ?
N6 C19 1.401(5) . ?
O7 C11 1.217(6) . ?
O8 C22 1.218(6) . ?
C1 C5 1.395(9) . ?
C1 C2 1.435(9) . ?
C2 C3 1.410(10) . ?
C3 C4 1.407(9) . ?
C4 C5 1.409(9) . ?
C6 C7 1.416(8) . ?
C6 C10 1.426(7) . ?
C7 C8 1.404(9) . ?
C8 C9 1.423(8) . ?
C9 C10 1.427(7) . ?
C10 C11 1.479(7) . ?
C12 C13 1.365(7) . ?
C13 C14 1.394(6) . ?
C14 C15 1.383(6) . ?
C15 C16 1.375(6) . ?
C17 C18 1.380(6) . ?
C18 C19 1.392(6) . ?
C19 C20 1.399(7) . ?
C20 C21 1.371(6) . ?
C22 C23 1.481(6) . ?
C23 C27 1.431(6) . ?
C23 C24 1.444(7) . ?
C24 C25 1.404(7) . ?
C25 C26 1.418(8) . ?
C26 C27 1.435(7) . ?
C28 C29 1.414(8) . ?
C28 C32 1.416(8) . ?
C29 C30 1.398(9) . ?
C30 C31 1.432(8) . ?
C31 C32 1.426(9) . ?
